data_4506080
loop_
_publ_author_name
'Li, Huan-Huan'
'Shi, Wei'
'Xu, Na'
'Zhang, Zhen-Jie'
'Niu, Zheng'
'Han, Tian'
'Cheng, Peng'

_publ_section_title
;
 Structural Diversity of Four Metal--Organic Frameworks Based on Linear
 Homo/Heterotrinuclear Nodes with Furan-2,5-dicarboxylic Acid: Crystal
 Structures and Luminescent and Magnetic Properties
;
_journal_issue 5
_journal_name_full 'Crystal Growth &amp; Design'
_journal_page_first 2602
_journal_paper_doi 10.1021/cg300196w
_journal_volume 12
_journal_year 2012
_chemical_formula_moiety 'C28 H20 Co Dy2 O24, 2(H2 O)'
_chemical_formula_sum 'C28 H24 Co Dy2 O26'
_chemical_formula_weight 1160.40
_chemical_name_systematic
;
 ? 
;
_space_group_crystal_system triclinic
_space_group_IT_number 2
_space_group_name_Hall '-P 1'
_space_group_name_H-M_alt 'P -1'
_symmetry_space_group_name_Hall '-P 1'
_symmetry_space_group_name_H-M 'P -1'
_atom_sites_solution_hydrogens geom
_atom_sites_solution_primary direct
_atom_sites_solution_secondary difmap
_audit_creation_date 2011-04-28
_audit_creation_method
;
  Olex2 1.1
  (compiled 2011.02.15 svn.r1672, GUI svn.r3494)
;
_cell_angle_alpha 74.073(7)
_cell_angle_beta 79.441(10)
_cell_angle_gamma 83.594(10)
_cell_formula_units_Z 1
_cell_length_a 9.2134(15)
_cell_length_b 10.1780(8)
_cell_length_c 11.5556(8)
_cell_measurement_reflns_used 3669
_cell_measurement_temperature 293(2)
_cell_measurement_theta_max 28.8722
_cell_measurement_theta_min 2.6760
_cell_volume 1022.2(2)
_computing_cell_refinement
;
CrysAlisPro, Oxford Diffraction Ltd.,
Version 1.171.33.66 (release 28-04-2010 CrysAlis171 .NET)
(compiled Apr 28 2010,14:27:37)
;
_computing_data_collection
;
CrysAlisPro, Oxford Diffraction Ltd.,
Version 1.171.33.66 (release 28-04-2010 CrysAlis171 .NET)
(compiled Apr 28 2010,14:27:37)
;
_computing_data_reduction
;
CrysAlisPro, Oxford Diffraction Ltd.,
Version 1.171.33.66 (release 28-04-2010 CrysAlis171 .NET)
(compiled Apr 28 2010,14:27:37)
;
_computing_molecular_graphics
;
O. V. Dolomanov, L. J. Bourhis, R. J. Gildea, J. A. K. Howard and H. Puschmann,
OLEX2: a complete structure solution, refinement and analysis program.
J. Appl. Cryst. (2009). 42, 339-341.
;
_computing_publication_material
;
O. V. Dolomanov, L. J. Bourhis, R. J. Gildea, J. A. K. Howard and H. Puschmann,
OLEX2: a complete structure solution, refinement and analysis program.
J. Appl. Cryst. (2009). 42, 339-341.
;
_computing_structure_refinement 'SHELXL-97 (Sheldrick, 1997)'
_computing_structure_solution 'SHELXS-97 (Sheldrick, 1990)'
_diffrn_ambient_temperature 293(2)
_diffrn_detector_area_resol_mean 16.2116
_diffrn_measured_fraction_theta_full 0.999
_diffrn_measured_fraction_theta_max 0.999
_diffrn_measurement_details
;
  1 omega  -10.00   84.00   1.0000    1.5000
omega____ theta____ kappa____ phi______ frames
    -       18.6785   77.0000 -150.0000 94

  2 omega  -11.00   86.00   1.0000    1.5000
omega____ theta____ kappa____ phi______ frames
    -       18.6785   77.0000   60.0000 97

  3 omega  -48.00   45.00   1.0000    1.5000
omega____ theta____ kappa____ phi______ frames
    -       18.6785  -77.0000  -60.0000 93

  4 omega   19.00   91.00   1.0000    1.5000
omega____ theta____ kappa____ phi______ frames
    -       18.6785   37.0000 -180.0000 72

  5 omega   26.00   53.00   1.0000    1.5000
omega____ theta____ kappa____ phi______ frames
    -      -19.1472   37.0000    0.0000 27
;
_diffrn_measurement_device_type 'SuperNova, Single source at offset), Eos'
_diffrn_measurement_method '\w scans'
_diffrn_orient_matrix_UB_11 0.0032555000
_diffrn_orient_matrix_UB_12 -0.0717087000
_diffrn_orient_matrix_UB_13 0.0072380000
_diffrn_orient_matrix_UB_21 0.0783033000
_diffrn_orient_matrix_UB_22 -0.0023235000
_diffrn_orient_matrix_UB_23 -0.0073296000
_diffrn_orient_matrix_UB_31 -0.0040747000
_diffrn_orient_matrix_UB_32 -0.0112599000
_diffrn_orient_matrix_UB_33 0.0638363000
_diffrn_radiation_monochromator mirror
_diffrn_radiation_type 'Mo K\a'
_diffrn_radiation_wavelength 0.7107
_diffrn_reflns_av_R_equivalents 0.0372
_diffrn_reflns_av_unetI/netI 0.0669
_diffrn_reflns_limit_h_max 9
_diffrn_reflns_limit_h_min -10
_diffrn_reflns_limit_k_max 11
_diffrn_reflns_limit_k_min -12
_diffrn_reflns_limit_l_max 13
_diffrn_reflns_limit_l_min -13
_diffrn_reflns_number 6720
_diffrn_reflns_theta_full 25.01
_diffrn_reflns_theta_max 25.01
_diffrn_reflns_theta_min 2.68
_diffrn_source 'SuperNova (Mo) X-ray Source'
_exptl_absorpt_coefficient_mu 4.108
_exptl_absorpt_correction_T_max 1.00000
_exptl_absorpt_correction_T_min 0.82973
_exptl_absorpt_correction_type multi-scan
_exptl_absorpt_process_details
;
CrysAlisPro, Oxford Diffraction Ltd.,
Version 1.171.33.66 (release 28-04-2010 CrysAlis171 .NET)
(compiled Apr 28 2010,14:27:37)
Empirical absorption correction using spherical harmonics,
 implemented in SCALE3 ABSPACK scaling algorithm.
;
_exptl_crystal_density_diffrn 1.885
_exptl_crystal_density_method 'not measured'
_exptl_crystal_F_000 559
_exptl_crystal_size_max 0.20
_exptl_crystal_size_mid 0.20
_exptl_crystal_size_min 0.20
_refine_diff_density_max 2.767
_refine_diff_density_min -0.812
_refine_diff_density_rms 0.230
_refine_ls_extinction_method none
_refine_ls_goodness_of_fit_ref 1.077
_refine_ls_hydrogen_treatment constr
_refine_ls_matrix_type full
_refine_ls_number_parameters 217
_refine_ls_number_reflns 3598
_refine_ls_number_restraints 57
_refine_ls_restrained_S_all 1.092
_refine_ls_R_factor_all 0.0574
_refine_ls_R_factor_gt 0.0461
_refine_ls_shift/su_max 0.000
_refine_ls_shift/su_mean 0.000
_refine_ls_structure_factor_coef Fsqd
_refine_ls_weighting_details 'calc w=1/[\s^2^(Fo^2^)+(0.0748P)^2^+2.9313P] where P=(Fo^2^+2Fc^2^)/3'
_refine_ls_weighting_scheme calc
_refine_ls_wR_factor_gt 0.1283
_refine_ls_wR_factor_ref 0.1325
_reflns_number_gt 2994
_reflns_number_total 3598
_reflns_threshold_expression >2sigma(I)
_cod_data_source_file cg300196w_si_002.cif
_cod_data_source_block 4
_cod_database_code 4506080
_chemical_oxdiff_formula C12DY1CO1
_chemical_oxdiff_usercomment 201010201
_reflns_odcompleteness_completeness 99.90
_reflns_odcompleteness_iscentric 1
_reflns_odcompleteness_theta 26.32

loop_
_space_group_symop_id
_space_group_symop_operation_xyz
1 'x, y, z'
2 '-x, -y, -z'

loop_
_atom_site_label
_atom_site_type_symbol
_atom_site_fract_x
_atom_site_fract_y
_atom_site_fract_z
_atom_site_U_iso_or_equiv
_atom_site_adp_type
_atom_site_occupancy
_atom_site_symmetry_multiplicity
_atom_site_calc_flag
_atom_site_refinement_flags
Dy1 Dy 0.90201(5) -0.09611(4) 0.36414(4) 0.01463(17) Uani 1 1 d .
Co Co 1.0000 0.0000 0.0000 0.0076(3) Uani 1 2 d SU
O1 O 0.1674(7) -0.0626(6) 0.3305(5) 0.0169(13) Uani 1 1 d .
O2 O 0.0572(6) 0.0195(5) 0.1683(5) 0.0135(13) Uani 1 1 d .
O3 O 0.4363(7) 0.0144(6) 0.1972(5) 0.0171(13) Uani 1 1 d .
O4 O 0.7208(8) -0.0235(7) 0.2427(6) 0.0266(15) Uani 1 1 d .
O5 O 0.7973(7) 0.0849(6) 0.0477(6) 0.0191(14) Uani 1 1 d .
O6 O 0.9373(7) 0.7964(6) 0.0830(5) 0.0180(14) Uani 1 1 d .
O7 O 0.9960(7) 0.7333(6) 0.2721(5) 0.0203(14) Uani 1 1 d U
O8 O 0.9140(8) 0.1170(6) 0.3821(5) 0.0238(15) Uani 1 1 d .
O9 O 1.0207(7) 0.2473(6) 0.4650(6) 0.0239(15) Uani 1 1 d U
O10 O 0.9616(7) 0.4728(5) 0.2938(5) 0.0156(13) Uani 1 1 d U
O11 O 0.7071(7) -0.0494(6) 0.5217(5) 0.0231(15) Uani 1 1 d D
O12 O 0.7228(8) -0.2700(7) 0.4326(6) 0.0313(17) Uani 1 1 d .
O13 O 0.2068(3) 0.5139(2) 0.4163(2) 0.089(3) Uani 1 1 d U
H12 H 0.7120 -0.3487 0.4316 0.133 Uiso 1 1 d RD
H11 H 0.7371 -0.0117 0.5694 0.133 Uiso 1 1 d RD
C1 C 0.1742(3) 0.0033(2) 0.2169(2) 0.0145(18) Uani 1 1 d RU
C2 C 0.3075(3) 0.0593(2) 0.1491(2) 0.0171(19) Uani 1 1 d RU
C3 C 0.3384(3) 0.1553(2) 0.0411(2) 0.021(2) Uani 1 1 d R
H3 H 0.2713 0.2032 -0.0090 0.026 Uiso 1 1 calc R
C4 C 0.4927(3) 0.1675(2) 0.0205(2) 0.022(2) Uani 1 1 d R
H4 H 0.5470 0.2247 -0.0466 0.026 Uiso 1 1 calc R
C5 C 0.5467(3) 0.0806(2) 0.1161(2) 0.0171(19) Uani 1 1 d R
C6 C 0.6997(3) 0.0443(2) 0.1379(2) 0.018(2) Uani 1 1 d R
C7 C 0.9570(3) 0.7100(2) 0.1801(2) 0.018(2) Uani 1 1 d R
C8 C 0.9565(3) 0.2289(2) 0.3855(2) 0.0169(19) Uani 1 1 d R
C9 C 0.9276(3) 0.3482(2) 0.2859(2) 0.018(2) Uani 1 1 d R
C10 C 0.8744(3) 0.3658(2) 0.1788(2) 0.028(2) Uani 1 1 d RU
H10 H 0.8430 0.2979 0.1511 0.034 Uiso 1 1 calc R
C11 C 0.8763(3) 0.5046(2) 0.1196(2) 0.029(2) Uani 1 1 d R
H11A H 0.8462 0.5467 0.0448 0.035 Uiso 1 1 calc R
C12 C 0.9293(3) 0.5663(2) 0.1897(2) 0.020(2) Uani 1 1 d R
C13 C 0.6086(3) -0.1523(2) 0.5879(2) 0.047(3) Uani 1 1 d RD
H13A H 0.5164 -0.1120 0.6229 0.056 Uiso 1 1 calc R
H13B H 0.6526 -0.2168 0.6529 0.056 Uiso 1 1 calc R
C14 C 0.5833(3) -0.2212(2) 0.4958(2) 0.047(3) Uani 1 1 d RDU
H14A H 0.5229 -0.2982 0.5359 0.056 Uiso 1 1 calc R
H14B H 0.5296 -0.1575 0.4366 0.056 Uiso 1 1 calc R
H13C H 0.2769 0.4534 0.4089 0.070 Uiso 1 1 d R
H13D H 0.2382 0.5931 0.3828 0.070 Uiso 1 1 d R

loop_
_atom_site_aniso_label
_atom_site_aniso_U_11
_atom_site_aniso_U_22
_atom_site_aniso_U_33
_atom_site_aniso_U_23
_atom_site_aniso_U_13
_atom_site_aniso_U_12
Dy1 0.0225(3) 0.0111(2) 0.0123(2) -0.00102(16) -0.01024(17) -0.00212(16)
Co 0.0117(7) 0.0071(6) 0.0052(6) 0.0008(5) -0.0059(5) -0.0037(5)
O1 0.020(4) 0.019(3) 0.013(3) -0.002(3) -0.008(3) -0.003(3)
O2 0.018(3) 0.011(3) 0.013(3) -0.001(2) -0.008(3) -0.001(2)
O3 0.019(4) 0.018(3) 0.015(3) 0.001(3) -0.012(3) 0.000(3)
O4 0.031(4) 0.031(4) 0.016(3) 0.004(3) -0.015(3) 0.002(3)
O5 0.018(4) 0.018(3) 0.020(3) 0.000(3) -0.010(3) 0.000(3)
O6 0.028(4) 0.012(3) 0.015(3) 0.001(3) -0.010(3) -0.006(3)
O7 0.036(3) 0.012(3) 0.016(3) -0.003(2) -0.011(2) -0.004(2)
O8 0.044(4) 0.013(3) 0.014(3) -0.002(3) -0.005(3) -0.005(3)
O9 0.030(3) 0.020(3) 0.018(3) 0.008(2) -0.013(3) -0.004(2)
O10 0.025(3) 0.011(2) 0.012(3) -0.002(2) -0.006(2) -0.004(2)
O11 0.021(4) 0.031(4) 0.021(3) -0.009(3) -0.005(3) -0.009(3)
O12 0.040(5) 0.028(4) 0.029(4) -0.003(3) -0.013(3) -0.015(3)
O13 0.093(7) 0.070(6) 0.104(7) 0.003(5) -0.052(6) -0.012(5)
C1 0.022(4) 0.012(3) 0.013(3) -0.005(3) -0.007(3) -0.001(3)
C2 0.022(4) 0.020(3) 0.014(4) -0.007(3) -0.012(3) 0.000(3)
C3 0.019(5) 0.028(5) 0.018(5) -0.003(4) -0.010(4) -0.002(4)
C4 0.027(6) 0.025(5) 0.010(5) 0.002(4) 0.001(4) -0.013(4)
C5 0.023(5) 0.014(4) 0.014(5) -0.003(4) -0.005(4) 0.001(4)
C6 0.027(6) 0.016(4) 0.015(5) -0.006(4) -0.008(4) -0.004(4)
C7 0.022(5) 0.011(4) 0.019(5) -0.002(4) -0.003(4) -0.003(4)
C8 0.024(5) 0.008(4) 0.015(5) 0.001(4) 0.000(4) -0.003(4)
C9 0.024(5) 0.017(4) 0.016(5) -0.005(4) -0.007(4) -0.004(4)
C10 0.039(4) 0.024(4) 0.024(4) -0.005(3) -0.013(3) -0.006(3)
C11 0.047(7) 0.024(5) 0.020(5) -0.003(4) -0.018(5) -0.005(5)
C12 0.029(6) 0.015(4) 0.014(5) 0.001(4) -0.007(4) 0.002(4)
C13 0.057(9) 0.048(7) 0.040(7) -0.012(6) -0.017(6) -0.005(6)
C14 0.046(5) 0.047(5) 0.047(5) -0.004(4) -0.014(4) -0.015(4)

loop_
_atom_type_symbol
_atom_type_description
_atom_type_scat_dispersion_real
_atom_type_scat_dispersion_imag
_atom_type_scat_source
C C 0.0033 0.0016 'International Tables Vol C Tables 4.2.6.8 and 6.1.1.4'
H H 0.0000 0.0000 'International Tables Vol C Tables 4.2.6.8 and 6.1.1.4'
Co Co 0.3494 0.9721 'International Tables Vol C Tables 4.2.6.8 and 6.1.1.4'
Dy Dy -0.1892 4.4098 'International Tables Vol C Tables 4.2.6.8 and 6.1.1.4'
O O 0.0106 0.0060 'International Tables Vol C Tables 4.2.6.8 and 6.1.1.4'

loop_
_geom_angle_atom_site_label_1
_geom_angle_atom_site_label_2
_geom_angle_atom_site_label_3
_geom_angle
_geom_angle_site_symmetry_1
_geom_angle_site_symmetry_3
O1 Dy1 O2 53.00(19) 1_655 1_655
O1 Dy1 C1 26.62(14) 1_655 1_655
O2 Dy1 C1 26.40(14) 1_655 1_655
O4 Dy1 O1 133.2(2) . 1_655
O4 Dy1 O2 80.3(2) . 1_655
O4 Dy1 O9 148.2(2) . 2_756
O4 Dy1 O11 83.3(2) . .
O4 Dy1 O12 73.9(2) . .
O4 Dy1 C1 106.59(17) . 1_655
O7 Dy1 O1 79.3(2) 1_545 1_655
O7 Dy1 O2 74.44(19) 1_545 1_655
O7 Dy1 O4 93.1(2) 1_545 .
O7 Dy1 O9 83.7(2) 1_545 2_756
O7 Dy1 O11 140.8(2) 1_545 .
O7 Dy1 O12 73.9(2) 1_545 .
O7 Dy1 C1 75.98(16) 1_545 1_655
O8 Dy1 O1 75.3(2) . 1_655
O8 Dy1 O2 76.4(2) . 1_655
O8 Dy1 O4 91.7(2) . .
O8 Dy1 O7 149.2(2) . 1_545
O8 Dy1 O9 107.2(2) . 2_756
O8 Dy1 O11 70.0(2) . .
O8 Dy1 O12 136.4(2) . .
O8 Dy1 C1 73.45(18) . 1_655
O9 Dy1 O1 77.4(2) 2_756 1_655
O9 Dy1 O2 128.3(2) 2_756 1_655
O9 Dy1 O11 79.7(2) 2_756 .
O9 Dy1 O12 74.9(2) 2_756 .
O9 Dy1 C1 103.26(17) 2_756 1_655
O11 Dy1 O1 129.99(18) . 1_655
O11 Dy1 O2 142.0(2) . 1_655
O11 Dy1 O12 67.6(2) . .
O11 Dy1 C1 142.39(14) . 1_655
O12 Dy1 O1 143.1(2) . 1_655
O12 Dy1 O2 137.5(2) . 1_655
O12 Dy1 C1 149.87(17) . 1_655
O2 Co O2 180.0(3) 1_655 2_655
O5 Co O2 91.9(2) 2_755 1_655
O5 Co O2 88.1(2) . 1_655
O5 Co O2 88.1(2) 2_755 2_655
O5 Co O2 91.9(2) . 2_655
O5 Co O5 180.0(2) 2_755 .
O5 Co O6 86.3(2) 2_755 1_545
O5 Co O6 86.3(2) . 2_765
O5 Co O6 93.7(2) 2_755 2_765
O5 Co O6 93.7(2) . 1_545
O6 Co O2 91.9(2) 2_765 2_655
O6 Co O2 88.1(2) 1_545 2_655
O6 Co O2 88.1(2) 2_765 1_655
O6 Co O2 91.9(2) 1_545 1_655
O6 Co O6 180.0(4) 2_765 1_545
C1 O1 Dy1 95.2(3) . 1_455
Co O2 Dy1 117.6(2) 1_455 1_455
C1 O2 Dy1 93.1(3) . 1_455
C1 O2 Co 136.8(4) . 1_455
C5 O3 C2 106.7(4) . .
C6 O4 Dy1 142.5(5) . .
C6 O5 Co 130.3(4) . .
C7 O6 Co 134.1(4) . 1_565
C7 O7 Dy1 127.2(4) . 1_565
C8 O8 Dy1 164.9(5) . .
C8 O9 Dy1 131.4(4) . 2_756
C9 O10 C12 106.2(4) . .
Dy1 O11 H11 112.9 . .
C13 O11 Dy1 119.7(3) . .
C13 O11 H11 111.0 . .
Dy1 O12 H12 141.6 . .
C14 O12 Dy1 112.0(4) . .
C14 O12 H12 106.4 . .
H13C O13 H13D 109.5 . .
O1 C1 Dy1 58.2(3) . 1_455
O1 C1 C2 120.5(3) . .
O2 C1 Dy1 60.5(3) . 1_455
O2 C1 O1 118.6(4) . .
O2 C1 C2 120.9(3) . .
C2 C1 Dy1 175.9 . 1_455
O3 C2 C1 117.9(3) . .
C3 C2 O3 109.4(3) . .
C3 C2 C1 132.8 . .
C2 C3 H3 126.9 . .
C2 C3 C4 106.3 . .
C4 C3 H3 126.9 . .
C3 C4 H4 126.4 . .
C5 C4 C3 107.2 . .
C5 C4 H4 126.4 . .
O3 C5 C6 119.0(3) . .
C4 C5 O3 110.5(3) . .
C4 C5 C6 130.4 . .
O4 C6 C5 118.2(3) . .
O5 C6 O4 126.5(5) . .
O5 C6 C5 115.4(3) . .
O6 C7 O7 126.5(4) . .
O6 C7 C12 116.7(3) . .
O7 C7 C12 116.7(3) . .
O8 C8 C9 116.5(3) . .
O9 C8 O8 126.2(4) . .
O9 C8 C9 117.3(3) . .
O10 C9 C8 117.1(3) . .
O10 C9 C10 108.8(3) . .
C10 C9 C8 134.0 . .
C9 C10 H10 126.5 . .
C9 C10 C11 107.1 . .
C11 C10 H10 126.5 . .
C10 C11 H11A 126.3 . .
C12 C11 C10 107.4 . .
C12 C11 H11A 126.3 . .
O10 C12 C7 115.2(2) . .
C11 C12 O10 110.5(2) . .
C11 C12 C7 134.3 . .
O11 C13 H13A 110.8 . .
O11 C13 H13B 110.8 . .
O11 C13 C14 104.6(2) . .
H13A C13 H13B 108.9 . .
C14 C13 H13A 110.8 . .
C14 C13 H13B 110.8 . .
O12 C14 C13 111.6(3) . .
O12 C14 H14A 109.3 . .
O12 C14 H14B 109.3 . .
C13 C14 H14A 109.3 . .
C13 C14 H14B 109.3 . .
H14A C14 H14B 108.0 . .

loop_
_geom_bond_atom_site_label_1
_geom_bond_atom_site_label_2
_geom_bond_distance
_geom_bond_site_symmetry_2
Dy1 O1 2.452(6) 1_655
Dy1 O2 2.506(6) 1_655
Dy1 O4 2.306(6) .
Dy1 O7 2.288(6) 1_545
Dy1 O8 2.251(6) .
Dy1 O9 2.318(6) 2_756
Dy1 O11 2.419(6) .
Dy1 O12 2.427(6) .
Dy1 C1 2.875(3) 1_655
Co O2 2.169(5) 2_655
Co O2 2.169(5) 1_655
Co O5 2.015(6) 2_755
Co O5 2.015(6) .
Co O6 2.127(5) 2_765
Co O6 2.127(5) 1_545
O1 Dy1 2.452(6) 1_455
O1 C1 1.293(6) .
O2 Dy1 2.506(6) 1_455
O2 Co 2.169(5) 1_455
O2 C1 1.280(6) .
O3 C2 1.381(6) .
O3 C5 1.350(6) .
O4 C6 1.256(7) .
O5 C6 1.253(7) .
O6 Co 2.127(5) 1_565
O6 C7 1.249(6) .
O7 Dy1 2.288(6) 1_565
O7 C7 1.270(6) .
O8 C8 1.257(6) .
O9 Dy1 2.318(6) 2_756
O9 C8 1.245(7) .
O10 C9 1.371(6) .
O10 C12 1.371(6) .
O11 H11 0.8502 .
O11 C13 1.423(6) .
O12 H12 0.8217 .
O12 C14 1.465(8) .
O13 H13C 0.8501 .
O13 H13D 0.8501 .
C1 Dy1 2.875(3) 1_455
C1 C2 1.4163 .
C2 C3 1.3621 .
C3 H3 0.9300 .
C3 C4 1.4114 .
C4 H4 0.9300 .
C4 C5 1.3477 .
C5 C6 1.4663 .
C7 C12 1.4841 .
C8 C9 1.4639 .
C9 C10 1.3723 .
C10 H10 0.9300 .
C10 C11 1.3905 .
C11 H11A 0.9300 .
C11 C12 1.3349 .
C13 H13A 0.9700 .
C13 H13B 0.9700 .
C13 C14 1.4888 .
C14 H14A 0.9700 .
C14 H14B 0.9700 .

loop_
_geom_torsion_atom_site_label_1
_geom_torsion_atom_site_label_2
_geom_torsion_atom_site_label_3
_geom_torsion_atom_site_label_4
_geom_torsion
_geom_torsion_site_symmetry_1
_geom_torsion_site_symmetry_4
Dy1 O1 C1 O2 -2.8(4) 1_455 .
Dy1 O1 C1 C2 175.52(5) 1_455 .
Dy1 O2 C1 O1 2.8(4) 1_455 .
Dy1 O2 C1 C2 -175.58(6) 1_455 .
Dy1 O4 C6 O5 12.1(10) . .
Dy1 O4 C6 C5 -168.2(5) . .
Dy1 O7 C7 O6 46.4(7) 1_565 .
Dy1 O7 C7 C12 -132.3(3) 1_565 .
Dy1 O8 C8 O9 -71.0(18) . .
Dy1 O8 C8 C9 108.8(17) . .
Dy1 O9 C8 O8 1.8(9) 2_756 .
Dy1 O9 C8 C9 -178.0(3) 2_756 .
Dy1 O11 C13 C14 -37.8(4) . .
Dy1 O12 C14 C13 -47.3(4) . .
Dy1 C1 C2 O3 84.6(8) 1_455 .
Dy1 C1 C2 C3 -94.1(7) 1_455 .
Co O2 C1 Dy1 -137.4(6) 1_455 1_455
Co O2 C1 O1 -134.6(5) 1_455 .
Co O2 C1 C2 47.1(6) 1_455 .
Co O5 C6 O4 32.0(8) . .
Co O5 C6 C5 -147.7(4) . .
Co O6 C7 O7 17.0(9) 1_565 .
Co O6 C7 C12 -164.3(4) 1_565 .
O1 Dy1 O4 C6 0.5(9) 1_655 .
O1 Dy1 O8 C8 1.9(17) 1_655 .
O1 Dy1 O11 C13 -130.0(4) 1_655 .
O1 Dy1 O12 C14 146.3(3) 1_655 .
O1 C1 C2 O3 15.4(4) . .
O1 C1 C2 C3 -163.4(3) . .
O2 Dy1 O4 C6 -4.1(7) 1_655 .
O2 Dy1 O8 C8 -52.9(17) 1_655 .
O2 Dy1 O11 C13 151.7(3) 1_655 .
O2 Dy1 O12 C14 -125.4(4) 1_655 .
O2 Co O5 C6 118.4(5) 2_655 .
O2 Co O5 C6 -61.6(5) 1_655 .
O2 C1 C2 O3 -166.3(4) . .
O2 C1 C2 C3 14.9(3) . .
O3 C2 C3 C4 1.4(3) . .
O3 C5 C6 O4 -15.7(4) . .
O3 C5 C6 O5 164.0(5) . .
O4 Dy1 O8 C8 -132.5(17) . .
O4 Dy1 O11 C13 86.8(4) . .
O4 Dy1 O12 C14 -70.5(4) . .
O5 Co O5 C6 81.1(5) 2_755 .
O6 Co O5 C6 30.2(5) 1_545 .
O6 Co O5 C6 -149.8(5) 2_765 .
O6 C7 C12 O10 175.7(5) . .
O6 C7 C12 C11 -5.6(4) . .
O7 Dy1 O4 C6 -77.7(7) 1_545 .
O7 Dy1 O8 C8 -34(2) 1_545 .
O7 Dy1 O11 C13 0.1(6) 1_545 .
O7 Dy1 O12 C14 -168.7(4) 1_545 .
O7 C7 C12 O10 -5.4(4) . .
O7 C7 C12 C11 173.2(4) . .
O8 Dy1 O4 C6 71.8(7) . .
O8 Dy1 O11 C13 -178.9(5) . .
O8 Dy1 O12 C14 4.4(6) . .
O8 C8 C9 O10 174.5(5) . .
O8 C8 C9 C10 -7.3(4) . .
O9 Dy1 O4 C6 -160.7(6) 2_756 .
O9 Dy1 O8 C8 73.5(17) 2_756 .
O9 Dy1 O11 C13 -66.2(4) 2_756 .
O9 Dy1 O12 C14 103.7(4) 2_756 .
O9 C8 C9 O10 -5.7(4) . .
O9 C8 C9 C10 172.5(4) . .
O10 C9 C10 C11 0.2(3) . .
O11 Dy1 O4 C6 141.5(7) . .
O11 Dy1 O8 C8 145.3(18) . .
O11 Dy1 O12 C14 18.8(4) . .
O11 C13 C14 O12 54.4(4) . .
O12 Dy1 O4 C6 -150.0(8) . .
O12 Dy1 O8 C8 159.4(16) . .
O12 Dy1 O11 C13 11.6(4) . .
C1 Dy1 O4 C6 -1.4(8) 1_655 .
C1 Dy1 O8 C8 -25.7(17) 1_655 .
C1 Dy1 O11 C13 -164.6(3) 1_655 .
C1 Dy1 O12 C14 -165.9(2) 1_655 .
C1 C2 C3 C4 -179.7 . .
C2 O3 C5 C4 1.4(4) . .
C2 O3 C5 C6 -174.7(2) . .
C2 C3 C4 C5 -0.6 . .
C3 C4 C5 O3 -0.5(3) . .
C3 C4 C5 C6 175.0 . .
C4 C5 C6 O4 169.1(4) . .
C4 C5 C6 O5 -11.2(3) . .
C5 O3 C2 C1 179.2(2) . .
C5 O3 C2 C3 -1.7(4) . .
C8 C9 C10 C11 -178.2 . .
C9 O10 C12 C7 179.5(2) . .
C9 O10 C12 C11 0.5(5) . .
C9 C10 C11 C12 0.1 . .
C10 C11 C12 O10 -0.4(3) . .
C10 C11 C12 C7 -179.1 . .
C12 O10 C9 C8 178.3(2) . .
C12 O10 C9 C10 -0.4(5) . .
